data_7230171
loop_
_publ_author_name
'Hari, Nairita'
'Mandal, Shuvankar'
'Jana, Arpita'
'Sparkes, Hazel A.'
'Mohanta, Sasankasekhar'

_publ_section_title
;
 Syntheses, crystal structures, magnetic properties and ESI-MS studies of
 a series of trinuclear CuIIMIICuII compounds (M = Cu, Ni, Co, Fe, Mn, Zn)
;
_journal_issue 14
_journal_name_full 'RSC Advances'
_journal_page_first 7315
_journal_paper_doi 10.1039/C7RA13763J
_journal_volume 8
_journal_year 2018
_chemical_formula_moiety 'C42 H48 Cu2 N4 O6 Zn, 2(Cl O4)'
_chemical_formula_sum 'C42 H48 Cl2 Cu2 N4 O14 Zn'
_chemical_formula_weight 1096.19
_space_group_crystal_system monoclinic
_space_group_IT_number 15
_space_group_name_Hall '-C 2yc'
_space_group_name_H-M_alt 'C 1 2/c 1'
_symmetry_space_group_name_Hall '-C 2yc'
_symmetry_space_group_name_H-M 'C 1 2/c 1'
_atom_sites_solution_hydrogens mixed
_atom_sites_solution_primary direct
_audit_creation_date 2018-01-25
_audit_creation_method
;
Olex2 1.2
(compiled 2017.08.10 svn.r3458 for OlexSys, GUI svn.r5381)
;
_audit_update_record
;
2018-02-01 deposited with the CCDC.
2018-02-06 downloaded from the CCDC.
;
_cell_angle_alpha 90
_cell_angle_beta 108.149(15)
_cell_angle_gamma 90
_cell_formula_units_Z 4
_cell_length_a 16.200(19)
_cell_length_b 12.254(15)
_cell_length_c 24.32(3)
_cell_measurement_reflns_used 2567
_cell_measurement_temperature 296(2)
_cell_measurement_theta_max 22.761
_cell_measurement_theta_min 2.453
_cell_volume 4588(10)
_computing_cell_refinement 'SAINT v8.34A (Bruker, 2013)'
_computing_data_collection 'Bruker Apex suite'
_computing_data_reduction 'SAINT v8.34A (Bruker, 2013)'
_computing_molecular_graphics 'Olex2 (Dolomanov et al., 2009)'
_computing_publication_material 'Olex2 (Dolomanov et al., 2009)'
_computing_structure_refinement 'ShelXL (Sheldrick, 2015)'
_computing_structure_solution 'ShelXS-1997 (Sheldrick, 2008)'
_diffrn_ambient_temperature 296(2)
_diffrn_detector 'Bruker area detector'
_diffrn_detector_type 'CCD area detector'
_diffrn_measured_fraction_theta_full 0.993
_diffrn_measured_fraction_theta_max 0.993
_diffrn_measurement_device 'Bruker Apex II kappa CCD area detector'
_diffrn_measurement_device_type 'Bruker APEX-II CCD'
_diffrn_measurement_method '\f and \w scans'
_diffrn_radiation_monochromator graphite
_diffrn_radiation_type MoK\a
_diffrn_radiation_wavelength 0.71073
_diffrn_reflns_av_R_equivalents 0.1132
_diffrn_reflns_av_unetI/netI 0.1302
_diffrn_reflns_Laue_measured_fraction_full 0.993
_diffrn_reflns_Laue_measured_fraction_max 0.993
_diffrn_reflns_limit_h_max 19
_diffrn_reflns_limit_h_min -19
_diffrn_reflns_limit_k_max 14
_diffrn_reflns_limit_k_min -14
_diffrn_reflns_limit_l_max 28
_diffrn_reflns_limit_l_min -28
_diffrn_reflns_number 13690
_diffrn_reflns_point_group_measured_fraction_full 0.993
_diffrn_reflns_point_group_measured_fraction_max 0.993
_diffrn_reflns_theta_full 25.023
_diffrn_reflns_theta_max 25.023
_diffrn_reflns_theta_min 2.124
_exptl_absorpt_coefficient_mu 1.623
_exptl_absorpt_correction_T_max 0.7453
_exptl_absorpt_correction_T_min 0.1831
_exptl_absorpt_correction_type multi-scan
_exptl_absorpt_process_details SADABS
_exptl_crystal_colour red
_exptl_crystal_colour_primary red
_exptl_crystal_density_diffrn 1.587
_exptl_crystal_description block
_exptl_crystal_F_000 2248
_exptl_crystal_size_max 0.8
_exptl_crystal_size_mid 0.12
_exptl_crystal_size_min 0.1
_refine_diff_density_max 1.476
_refine_diff_density_min -2.040
_refine_diff_density_rms 0.257
_refine_ls_extinction_method none
_refine_ls_goodness_of_fit_ref 0.977
_refine_ls_hydrogen_treatment mixed
_refine_ls_matrix_type full
_refine_ls_number_parameters 354
_refine_ls_number_reflns 4018
_refine_ls_number_restraints 318
_refine_ls_restrained_S_all 0.948
_refine_ls_R_factor_all 0.1387
_refine_ls_R_factor_gt 0.0943
_refine_ls_shift/su_max 0.001
_refine_ls_shift/su_mean 0.000
_refine_ls_structure_factor_coef Fsqd
_refine_ls_weighting_details 'w=1/[\s^2^(Fo^2^)+(0.1742P)^2^] where P=(Fo^2^+2Fc^2^)/3'
_refine_ls_weighting_scheme calc
_refine_ls_wR_factor_gt 0.2252
_refine_ls_wR_factor_ref 0.2693
_reflns_Friedel_coverage 0.000
_reflns_number_gt 2452
_reflns_number_total 4018
_reflns_threshold_expression 'I > 2\s(I)'
_cod_data_source_file c7ra13763j2.cif
_cod_data_source_block 6
_cod_original_cell_volume 4589(9)
_cod_database_code 7230171
_shelx_shelxl_version_number 2017/1
_shelx_space_group_comment
;
The symmetry employed for this shelxl refinement is uniquely defined
by the following loop, which should always be used as a source of
symmetry information in preference to the above space-group names.
They are only intended as comments.
;
_shelx_estimated_absorpt_t_max 0.855
_shelx_estimated_absorpt_t_min 0.357
_olex2_refinement_description
;
1. Fixed Uiso
 At 1.2 times of:
  All C(H) groups, All C(H,H) groups
 At 1.5 times of:
  All C(H,H,H) groups, All O(H) groups
2. Restrained distances
 O3-H3A
 0.85 with sigma of 0.01
 C21-H3A
 1.886791 with sigma of 0.02
 Zn1-H3A
 2.667193 with sigma of 0.02
 Cl1-O4 \\sim Cl1-O7 \\sim Cl1-O5B \\sim Cl1-O5A \\sim Cl1-O6B \\sim Cl1-O6A
 with sigma of 0.01
 C13-C12 \\sim C13A-C12A \\sim C12A-C11A \\sim C12-C11 \\sim C11-C10 \\sim
C11A-C10A \\sim C9A-C10A ~
 C9-C10 \\sim C9A-C8A \\sim C9-C8 \\sim C8-C13 \\sim C8A-C13A
 with sigma of 0.01
3. Uiso/Uaniso restraints and constraints
Cl1 \\sim O4 \\sim O6A \\sim O7 \\sim O5A \\sim O5B \\sim O6B: within 2A with
sigma of 0.01 and sigma for terminal atoms of 0.02
C8 \\sim C9 \\sim C10 \\sim C11 \\sim C12 \\sim C13 \\sim C13A \\sim C8A \\sim
C9A \\sim C10A \\sim C11A \\sim C12A: within 2A with sigma of 0.01 and sigma
for terminal atoms of 0.02
Uanis(O6B) = Uanis(O6A)
Uanis(O5B) = Uanis(O5A)
Uanis(C12A) = Uanis(C12)
4. Others
 Sof(C13A)=Sof(H13A)=Sof(C8A)=Sof(H8A)=Sof(C9A)=Sof(H9AA)=Sof(H9AB)=Sof(C10A)=
 Sof(H10C)=Sof(H10D)=Sof(C11A)=Sof(H11C)=Sof(H11D)=Sof(C12A)=Sof(H12C)=
 Sof(H12D)=1-FVAR(1)
 Sof(C8)=Sof(H8)=Sof(C9)=Sof(H9A)=Sof(H9B)=Sof(C10)=Sof(H10A)=Sof(H10B)=
 Sof(C11)=Sof(H11A)=Sof(H11B)=Sof(C12)=Sof(H12A)=Sof(H12B)=Sof(C13)=Sof(H13)=
 FVAR(1)
 Sof(O5B)=Sof(O6B)=1-FVAR(2)
 Sof(O6A)=Sof(O5A)=FVAR(2)
5.a Ternary CH refined with riding coordinates:
 C8(H8), C13(H13), C13A(H13A), C8A(H8A)
5.b Secondary CH2 refined with riding coordinates:
 C9(H9A,H9B), C10(H10A,H10B), C11(H11A,H11B), C12(H12A,H12B), C9A(H9AA,H9AB),
 C10A(H10C,H10D), C11A(H11C,H11D), C12A(H12C,H12D)
5.c Aromatic/amide H refined with riding coordinates:
 C2(H2), C3(H3), C4(H4), C5(H5), C7(H7), C14(H14), C16(H16), C17(H17),
 C18(H18), C19(H19)
5.d Idealised Me refined as rotating group:
 C21(H21A,H21B,H21C)
;
_olex2_submission_special_instructions 'No special instructions were received'

loop_
_space_group_symop_operation_xyz
'x, y, z'
'-x, y, -z+1/2'
'x+1/2, y+1/2, z'
'-x+1/2, y+1/2, -z+1/2'
'-x, -y, -z'
'x, -y, z-1/2'
'-x+1/2, -y+1/2, -z'
'x+1/2, -y+1/2, z-1/2'

loop_
_atom_site_label
_atom_site_type_symbol
_atom_site_fract_x
_atom_site_fract_y
_atom_site_fract_z
_atom_site_U_iso_or_equiv
_atom_site_adp_type
_atom_site_occupancy
_atom_site_site_symmetry_order
_atom_site_calc_flag
_atom_site_refinement_flags_posn
_atom_site_refinement_flags_adp
_atom_site_refinement_flags_occupancy
_atom_site_disorder_assembly
_atom_site_disorder_group
C1 C 0.9058(5) 0.1022(6) 0.1123(3) 0.0436(19) Uani 1 1 d . . . . .
C2 C 0.9228(6) -0.0082(6) 0.1049(4) 0.058(2) Uani 1 1 d . . . . .
H2 H 0.937288 -0.054429 0.136797 0.070 Uiso 1 1 calc R . . . .
C3 C 0.9186(6) -0.0503(7) 0.0505(3) 0.058(2) Uani 1 1 d . . . . .
H3 H 0.931798 -0.123152 0.046611 0.069 Uiso 1 1 calc R . . . .
C4 C 0.8940(6) 0.0188(7) 0.0019(4) 0.062(2) Uani 1 1 d . . . . .
H4 H 0.890664 -0.008323 -0.034439 0.074 Uiso 1 1 calc R . . . .
C5 C 0.8749(6) 0.1273(7) 0.0083(3) 0.056(2) Uani 1 1 d . . . . .
H5 H 0.858960 0.172580 -0.023971 0.067 Uiso 1 1 calc R . . . .
C6 C 0.8793(6) 0.1706(6) 0.0630(3) 0.049(2) Uani 1 1 d . . . . .
C7 C 0.8620(6) 0.2885(6) 0.0643(4) 0.054(2) Uani 1 1 d . . . . .
H7 H 0.850474 0.326178 0.029526 0.065 Uiso 1 1 calc R . . . .
C8 C 0.8315(9) 0.4605(7) 0.1061(3) 0.055(2) Uani 0.810(11) 1 d D U . A 1
H8 H 0.769723 0.459759 0.103164 0.066 Uiso 0.810(11) 1 calc R . . A 1
C9 C 0.8409(13) 0.5272(8) 0.0547(6) 0.061(3) Uani 0.810(11) 1 d D U . A 1
H9A H 0.901076 0.527331 0.055299 0.073 Uiso 0.810(11) 1 calc R . . A 1
H9B H 0.806005 0.494748 0.018517 0.073 Uiso 0.810(11) 1 calc R . . A 1
C10 C 0.8104(10) 0.6450(7) 0.0593(4) 0.065(3) Uani 0.810(11) 1 d D U . A 1
H10A H 0.747883 0.644486 0.051356 0.078 Uiso 0.810(11) 1 calc R . . A 1
H10B H 0.822782 0.688796 0.029579 0.078 Uiso 0.810(11) 1 calc R . . A 1
C11 C 0.8523(10) 0.7007(9) 0.1185(4) 0.064(3) Uani 0.810(11) 1 d D U . A 1
H11A H 0.912769 0.716317 0.122995 0.077 Uiso 0.810(11) 1 calc R . . A 1
H11B H 0.823161 0.769498 0.119338 0.077 Uiso 0.810(11) 1 calc R . . A 1
C12 C 0.8470(15) 0.6289(9) 0.1694(6) 0.061(2) Uani 0.810(11) 1 d D U . A 1
H12A H 0.881027 0.661845 0.205654 0.073 Uiso 0.810(11) 1 calc R . . A 1
H12B H 0.787138 0.624571 0.169292 0.073 Uiso 0.810(11) 1 calc R . . A 1
C13 C 0.8814(9) 0.5133(8) 0.1646(4) 0.056(2) Uani 0.810(11) 1 d D U . A 1
H13 H 0.942190 0.520583 0.165757 0.067 Uiso 0.810(11) 1 calc R . . A 1
C14 C 0.8842(5) 0.4637(6) 0.2624(3) 0.048(2) Uani 1 1 d . . . . .
H14 H 0.882730 0.538203 0.269482 0.058 Uiso 1 1 calc R . . . .
C15 C 0.8920(6) 0.3907(6) 0.3102(3) 0.050(2) Uani 1 1 d . . . . .
C16 C 0.8884(7) 0.4383(7) 0.3618(4) 0.063(3) Uani 1 1 d . . . . .
H16 H 0.881889 0.513544 0.363425 0.076 Uiso 1 1 calc R . . . .
C17 C 0.8945(7) 0.3753(8) 0.4113(4) 0.076(3) Uani 1 1 d . . . . .
H17 H 0.893157 0.408600 0.445319 0.091 Uiso 1 1 calc R . . . .
C18 C 0.9025(7) 0.2608(8) 0.4086(4) 0.068(3) Uani 1 1 d . . . . .
H18 H 0.905639 0.218121 0.440799 0.082 Uiso 1 1 calc R . . . .
C19 C 0.9058(6) 0.2119(7) 0.3576(3) 0.058(2) Uani 1 1 d . . . . .
H19 H 0.909160 0.136331 0.355828 0.070 Uiso 1 1 calc R . . . .
C20 C 0.9042(5) 0.2751(6) 0.3084(3) 0.0453(19) Uani 1 1 d . . . . .
C21 C 0.8233(6) -0.0207(8) 0.2297(5) 0.077(3) Uani 1 1 d D . . . .
H21A H 0.802915 0.050811 0.235039 0.115 Uiso 1 1 calc GR . . . .
H21B H 0.795837 -0.073897 0.247225 0.115 Uiso 1 1 calc GR . . . .
H21C H 0.809455 -0.035778 0.189136 0.115 Uiso 1 1 calc GR . . . .
Cl1 Cl 0.63394(17) 0.27095(17) 0.14946(10) 0.0640(7) Uani 1 1 d D U . . .
Cu1 Cu 0.88505(7) 0.28386(7) 0.18579(4) 0.0479(4) Uani 1 1 d . . . . .
N1 N 0.8614(5) 0.3437(5) 0.1088(3) 0.0560(19) Uani 1 1 d . . . . .
N2 N 0.8791(5) 0.4336(5) 0.2105(3) 0.0510(17) Uani 1 1 d . . . . .
O1 O 0.9152(4) 0.1397(4) 0.1666(2) 0.0462(13) Uani 1 1 d . . . . .
O2 O 0.9134(4) 0.2237(4) 0.2623(2) 0.0522(15) Uani 1 1 d . . . . .
O3 O 0.9160(4) -0.0258(4) 0.2565(3) 0.0630(17) Uani 1 1 d D . . . .
H3A H 0.9270(18) -0.077(5) 0.281(3) 0.095 Uiso 1 1 d DR . . . .
O4 O 0.5814(6) 0.2648(7) 0.1875(4) 0.108(3) Uani 1 1 d D U . . .
O6A O 0.5762(13) 0.2213(17) 0.0980(7) 0.080(4) Uani 0.54(3) 1 d D U . B 1
O7 O 0.6409(5) 0.3846(4) 0.1374(3) 0.086(2) Uani 1 1 d D U . . .
O5A O 0.7145(9) 0.2127(17) 0.1686(11) 0.097(4) Uani 0.54(3) 1 d D U . B 1
Zn1 Zn 1.000000 0.09767(9) 0.250000 0.0418(4) Uani 1 2 d DS T P . .
C13A C 0.841(3) 0.508(4) 0.153(2) 0.058(3) Uani 0.190(11) 1 d D U . A 2
H13A H 0.779562 0.492697 0.134148 0.070 Uiso 0.190(11) 1 calc R . . A 2
C8A C 0.896(4) 0.470(3) 0.1145(17) 0.058(3) Uani 0.190(11) 1 d D U . A 2
H8A H 0.958701 0.478733 0.131624 0.070 Uiso 0.190(11) 1 calc R . . A 2
C9A C 0.855(5) 0.535(3) 0.058(2) 0.060(3) Uani 0.190(11) 1 d D U . A 2
H9AA H 0.880076 0.511718 0.028781 0.072 Uiso 0.190(11) 1 calc R . . A 2
H9AB H 0.792815 0.521437 0.043944 0.072 Uiso 0.190(11) 1 calc R . . A 2
C10A C 0.872(4) 0.657(3) 0.071(2) 0.062(3) Uani 0.190(11) 1 d D U . A 2
H10C H 0.856984 0.699413 0.035457 0.074 Uiso 0.190(11) 1 calc R . . A 2
H10D H 0.932900 0.670263 0.092312 0.074 Uiso 0.190(11) 1 calc R . . A 2
C11A C 0.813(3) 0.688(4) 0.108(2) 0.062(3) Uani 0.190(11) 1 d D U . A 2
H11C H 0.811426 0.765933 0.112713 0.075 Uiso 0.190(11) 1 calc R . . A 2
H11D H 0.754696 0.660771 0.090038 0.075 Uiso 0.190(11) 1 calc R . . A 2
C12A C 0.857(6) 0.630(4) 0.166(2) 0.061(2) Uani 0.190(11) 1 d D U . A 2
H12C H 0.918210 0.646829 0.180440 0.073 Uiso 0.190(11) 1 calc R . . A 2
H12D H 0.829932 0.653409 0.194958 0.073 Uiso 0.190(11) 1 calc R . . A 2
O5B O 0.7160(11) 0.241(2) 0.1903(10) 0.097(4) Uani 0.46(3) 1 d D U . B 2
O6B O 0.6115(19) 0.2029(19) 0.0988(8) 0.080(4) Uani 0.46(3) 1 d D U . B 2

loop_
_atom_site_aniso_label
_atom_site_aniso_U_11
_atom_site_aniso_U_22
_atom_site_aniso_U_33
_atom_site_aniso_U_23
_atom_site_aniso_U_13
_atom_site_aniso_U_12
C1 0.056(5) 0.048(4) 0.024(4) 0.001(3) 0.009(3) -0.002(4)
C2 0.077(7) 0.051(4) 0.040(5) -0.006(4) 0.009(4) 0.001(4)
C3 0.080(7) 0.054(5) 0.039(5) -0.011(4) 0.018(4) -0.004(4)
C4 0.082(7) 0.067(5) 0.033(5) -0.015(4) 0.015(4) -0.005(5)
C5 0.078(7) 0.064(5) 0.024(4) -0.001(4) 0.013(4) -0.004(5)
C6 0.059(5) 0.049(4) 0.037(4) -0.002(3) 0.012(4) -0.001(4)
C7 0.073(7) 0.052(4) 0.036(5) 0.012(3) 0.012(4) 0.002(4)
C8 0.080(6) 0.045(4) 0.038(4) 0.012(3) 0.016(4) 0.008(4)
C9 0.085(6) 0.053(4) 0.045(4) 0.018(3) 0.020(4) 0.009(4)
C10 0.090(6) 0.050(4) 0.050(4) 0.018(4) 0.013(4) 0.005(4)
C11 0.091(6) 0.047(4) 0.050(4) 0.015(3) 0.013(4) 0.004(4)
C12 0.087(5) 0.049(3) 0.044(4) 0.008(3) 0.015(3) 0.005(3)
C13 0.082(6) 0.045(4) 0.040(4) 0.012(3) 0.018(4) 0.009(4)
C14 0.055(5) 0.044(4) 0.044(5) 0.005(3) 0.012(4) 0.006(4)
C15 0.058(6) 0.056(4) 0.037(4) 0.001(4) 0.015(4) 0.005(4)
C16 0.094(8) 0.059(5) 0.041(5) -0.010(4) 0.027(5) 0.006(5)
C17 0.113(9) 0.088(7) 0.033(5) -0.008(5) 0.033(5) 0.012(6)
C18 0.092(8) 0.081(6) 0.040(5) 0.010(4) 0.031(5) 0.010(6)
C19 0.084(7) 0.063(5) 0.031(5) 0.004(4) 0.024(4) 0.007(5)
C20 0.047(5) 0.056(5) 0.029(4) 0.000(3) 0.007(3) 0.010(4)
C21 0.061(7) 0.094(7) 0.072(7) 0.024(6) 0.016(5) -0.006(6)
Cl1 0.0864(18) 0.0616(13) 0.0461(13) 0.0061(9) 0.0238(12) 0.0023(12)
Cu1 0.0699(8) 0.0457(6) 0.0280(6) 0.0053(4) 0.0148(5) 0.0071(4)
N1 0.086(6) 0.047(4) 0.035(4) 0.007(3) 0.019(3) 0.010(4)
N2 0.071(5) 0.046(3) 0.038(4) 0.010(3) 0.019(3) 0.007(3)
O1 0.065(4) 0.045(3) 0.028(3) 0.005(2) 0.014(2) 0.012(3)
O2 0.075(4) 0.054(3) 0.030(3) 0.004(2) 0.019(3) 0.010(3)
O3 0.046(4) 0.063(4) 0.075(5) 0.024(3) 0.011(3) 0.004(3)
O4 0.130(7) 0.134(6) 0.077(6) 0.001(5) 0.056(5) -0.028(5)
O6A 0.115(9) 0.068(6) 0.063(5) -0.011(4) 0.035(6) 0.015(7)
O7 0.127(6) 0.062(4) 0.069(5) 0.013(3) 0.032(4) 0.004(4)
O5A 0.102(6) 0.087(8) 0.094(9) -0.014(6) 0.018(6) 0.037(5)
Zn1 0.0570(9) 0.0409(7) 0.0270(7) 0.000 0.0123(5) 0.000
C13A 0.085(6) 0.047(5) 0.040(5) 0.012(5) 0.016(5) 0.007(5)
C8A 0.083(7) 0.048(5) 0.042(5) 0.015(5) 0.018(5) 0.007(6)
C9A 0.084(7) 0.050(5) 0.044(5) 0.016(5) 0.018(5) 0.008(5)
C10A 0.087(7) 0.049(5) 0.046(5) 0.016(5) 0.016(5) 0.006(6)
C11A 0.088(6) 0.048(5) 0.047(5) 0.013(5) 0.014(5) 0.006(6)
C12A 0.087(5) 0.049(3) 0.044(4) 0.008(3) 0.015(3) 0.005(3)
O5B 0.102(6) 0.087(8) 0.094(9) -0.014(6) 0.018(6) 0.037(5)
O6B 0.115(9) 0.068(6) 0.063(5) -0.011(4) 0.035(6) 0.015(7)

loop_
_atom_type_symbol
_atom_type_description
_atom_type_scat_dispersion_real
_atom_type_scat_dispersion_imag
_atom_type_scat_source
C C 0.0033 0.0016 'International Tables Vol C Tables 4.2.6.8 and 6.1.1.4'
H H 0.0000 0.0000 'International Tables Vol C Tables 4.2.6.8 and 6.1.1.4'
Cl Cl 0.1484 0.1585 'International Tables Vol C Tables 4.2.6.8 and 6.1.1.4'
Cu Cu 0.3201 1.2651 'International Tables Vol C Tables 4.2.6.8 and 6.1.1.4'
N N 0.0061 0.0033 'International Tables Vol C Tables 4.2.6.8 and 6.1.1.4'
O O 0.0106 0.0060 'International Tables Vol C Tables 4.2.6.8 and 6.1.1.4'
Zn Zn 0.2839 1.4301 'International Tables Vol C Tables 4.2.6.8 and 6.1.1.4'

loop_
_geom_angle_atom_site_label_1
_geom_angle_atom_site_label_2
_geom_angle_atom_site_label_3
_geom_angle
_geom_angle_site_symmetry_1
_geom_angle_site_symmetry_3
C2 C1 C6 118.9(7) . .
O1 C1 C2 118.9(6) . .
O1 C1 C6 122.2(6) . .
C1 C2 H2 119.3 . .
C3 C2 C1 121.5(8) . .
C3 C2 H2 119.3 . .
C2 C3 H3 120.3 . .
C2 C3 C4 119.3(8) . .
C4 C3 H3 120.3 . .
C3 C4 H4 120.1 . .
C5 C4 C3 119.8(8) . .
C5 C4 H4 120.1 . .
C4 C5 H5 119.4 . .
C4 C5 C6 121.3(7) . .
C6 C5 H5 119.4 . .
C1 C6 C7 125.0(7) . .
C5 C6 C1 119.1(7) . .
C5 C6 C7 115.7(7) . .
C6 C7 H7 117.0 . .
N1 C7 C6 126.0(7) . .
N1 C7 H7 117.0 . .
C9 C8 H8 107.6 . .
C9 C8 C13 111.7(10) . .
C13 C8 H8 107.6 . .
N1 C8 H8 107.6 . .
N1 C8 C9 115.3(8) . .
N1 C8 C13 106.8(7) . .
C8 C9 H9A 109.9 . .
C8 C9 H9B 109.9 . .
H9A C9 H9B 108.3 . .
C10 C9 C8 108.8(10) . .
C10 C9 H9A 109.9 . .
C10 C9 H9B 109.9 . .
C9 C10 H10A 108.5 . .
C9 C10 H10B 108.5 . .
C9 C10 C11 115.1(10) . .
H10A C10 H10B 107.5 . .
C11 C10 H10A 108.5 . .
C11 C10 H10B 108.5 . .
C10 C11 H11A 109.2 . .
C10 C11 H11B 109.2 . .
H11A C11 H11B 107.9 . .
C12 C11 C10 112.2(11) . .
C12 C11 H11A 109.2 . .
C12 C11 H11B 109.2 . .
C11 C12 H12A 109.5 . .
C11 C12 H12B 109.5 . .
H12A C12 H12B 108.1 . .
C13 C12 C11 110.5(11) . .
C13 C12 H12A 109.5 . .
C13 C12 H12B 109.5 . .
C8 C13 H13 107.3 . .
C12 C13 C8 110.9(11) . .
C12 C13 H13 107.3 . .
N2 C13 C8 106.7(8) . .
N2 C13 C12 116.8(9) . .
N2 C13 H13 107.3 . .
C15 C14 H14 117.5 . .
N2 C14 H14 117.5 . .
N2 C14 C15 125.0(7) . .
C16 C15 C14 116.4(7) . .
C16 C15 C20 118.9(7) . .
C20 C15 C14 124.7(7) . .
C15 C16 H16 119.2 . .
C15 C16 C17 121.7(8) . .
C17 C16 H16 119.2 . .
C16 C17 H17 120.4 . .
C16 C17 C18 119.3(8) . .
C18 C17 H17 120.4 . .
C17 C18 H18 120.1 . .
C19 C18 C17 119.8(8) . .
C19 C18 H18 120.1 . .
C18 C19 H19 119.3 . .
C18 C19 C20 121.4(8) . .
C20 C19 H19 119.3 . .
C19 C20 C15 118.7(7) . .
O2 C20 C15 123.0(7) . .
O2 C20 C19 118.3(6) . .
H21A C21 H21B 109.5 . .
H21A C21 H21C 109.5 . .
H21B C21 H21C 109.5 . .
O3 C21 H21A 109.5 . .
O3 C21 H21B 109.5 . .
O3 C21 H21C 109.5 . .
O4 Cl1 O6A 100.5(11) . .
O7 Cl1 O4 106.4(5) . .
O7 Cl1 O6A 107.6(10) . .
O7 Cl1 O5B 106.1(12) . .
O7 Cl1 O6B 113.7(12) . .
O5A Cl1 O4 115.2(11) . .
O5A Cl1 O6A 110.5(9) . .
O5A Cl1 O7 115.4(11) . .
O5B Cl1 O4 98.5(13) . .
O6B Cl1 O4 118.5(13) . .
O6B Cl1 O5B 112.0(11) . .
N1 Cu1 N2 85.8(3) . .
N1 Cu1 Zn1 133.2(2) . .
N2 Cu1 Zn1 129.0(2) . .
O1 Cu1 N1 95.8(2) . .
O1 Cu1 N2 168.8(3) . .
O1 Cu1 Zn1 43.82(15) . .
O2 Cu1 N1 177.7(3) . .
O2 Cu1 N2 94.8(2) . .
O2 Cu1 O1 83.2(2) . .
O2 Cu1 Zn1 45.00(16) . .
C7 N1 C8 123.6(7) . .
C7 N1 Cu1 124.5(5) . .
C7 N1 C8A 118.6(14) . .
C8 N1 Cu1 111.5(5) . .
C8A N1 Cu1 108.5(14) . .
C13 N2 Cu1 111.9(5) . .
C14 N2 C13 122.3(7) . .
C14 N2 Cu1 125.2(5) . .
C14 N2 C13A 125.2(16) . .
C13A N2 Cu1 107.7(16) . .
C1 O1 Cu1 125.8(4) . .
C1 O1 Zn1 133.3(5) . .
Cu1 O1 Zn1 97.3(2) . .
C20 O2 Cu1 125.3(4) . .
C20 O2 Zn1 134.3(5) . .
Cu1 O2 Zn1 96.2(2) . .
C21 O3 H3A 108.1(18) . .
C21 O3 Zn1 123.4(5) . .
Zn1 O3 H3A 126.4(19) . .
Cu1 Zn1 Cu1 83.14(10) 2_755 .
O1 Zn1 Cu1 38.84(13) 2_755 2_755
O1 Zn1 Cu1 114.64(15) . 2_755
O1 Zn1 Cu1 114.64(15) 2_755 .
O1 Zn1 Cu1 38.84(13) . .
O1 Zn1 O1 152.0(3) . 2_755
O1 Zn1 O2 72.9(2) . .
O1 Zn1 O2 87.1(2) . 2_755
O1 Zn1 O2 87.1(2) 2_755 .
O1 Zn1 O2 72.9(2) 2_755 2_755
O2 Zn1 Cu1 38.75(15) . .
O2 Zn1 Cu1 73.43(18) 2_755 .
O2 Zn1 Cu1 73.43(18) . 2_755
O2 Zn1 Cu1 38.75(15) 2_755 2_755
O2 Zn1 O2 89.2(3) . 2_755
O3 Zn1 Cu1 144.85(19) 2_755 .
O3 Zn1 Cu1 105.92(17) 2_755 2_755
O3 Zn1 Cu1 144.85(19) . 2_755
O3 Zn1 Cu1 105.92(17) . .
O3 Zn1 O1 90.3(2) . .
O3 Zn1 O1 110.4(2) 2_755 .
O3 Zn1 O1 90.3(2) 2_755 2_755
O3 Zn1 O1 110.4(2) . 2_755
O3 Zn1 O2 176.4(2) 2_755 .
O3 Zn1 O2 92.3(2) 2_755 2_755
O3 Zn1 O2 176.4(2) . 2_755
O3 Zn1 O2 92.3(2) . .
O3 Zn1 O3 86.3(3) 2_755 .
N2 C13A H13A 110.7 . .
C8A C13A N2 103(3) . .
C8A C13A H13A 110.7 . .
C12A C13A N2 112(3) . .
C12A C13A H13A 110.7 . .
C12A C13A C8A 110(5) . .
N1 C8A H8A 115.0 . .
C13A C8A N1 95(3) . .
C13A C8A H8A 115.0 . .
C9A C8A N1 112(3) . .
C9A C8A C13A 102(5) . .
C9A C8A H8A 115.0 . .
C8A C9A H9AA 109.9 . .
C8A C9A H9AB 109.9 . .
H9AA C9A H9AB 108.3 . .
C10A C9A C8A 109(3) . .
C10A C9A H9AA 109.9 . .
C10A C9A H9AB 109.9 . .
C9A C10A H10C 110.9 . .
C9A C10A H10D 110.9 . .
C9A C10A C11A 104(5) . .
H10C C10A H10D 109.0 . .
C11A C10A H10C 110.9 . .
C11A C10A H10D 110.9 . .
C10A C11A H11C 111.0 . .
C10A C11A H11D 111.0 . .
H11C C11A H11D 109.0 . .
C12A C11A C10A 104(5) . .
C12A C11A H11C 111.0 . .
C12A C11A H11D 111.0 . .
C13A C12A C11A 105(4) . .
C13A C12A H12C 110.8 . .
C13A C12A H12D 110.8 . .
C11A C12A H12C 110.8 . .
C11A C12A H12D 110.8 . .
H12C C12A H12D 108.9 . .

loop_
_geom_bond_atom_site_label_1
_geom_bond_atom_site_label_2
_geom_bond_distance
C1 C2 1.403(10)
C1 C6 1.415(10)
C1 O1 1.362(8)
C2 H2 0.9300
C2 C3 1.401(11)
C3 H3 0.9300
C3 C4 1.408(11)
C4 H4 0.9300
C4 C5 1.385(10)
C5 H5 0.9300
C5 C6 1.414(11)
C6 C7 1.473(11)
C7 H7 0.9300
C7 N1 1.280(10)
C8 H8 0.9800
C8 C9 1.543(9)
C8 C13 1.543(8)
C8 N1 1.506(11)
C9 H9A 0.9700
C9 H9B 0.9700
C9 C10 1.542(9)
C10 H10A 0.9700
C10 H10B 0.9700
C10 C11 1.545(9)
C11 H11A 0.9700
C11 H11B 0.9700
C11 C12 1.544(9)
C12 H12A 0.9700
C12 H12B 0.9700
C12 C13 1.541(9)
C13 H13 0.9800
C13 N2 1.491(12)
C14 H14 0.9300
C14 C15 1.441(10)
C14 N2 1.295(10)
C15 C16 1.402(11)
C15 C20 1.432(10)
C16 H16 0.9300
C16 C17 1.407(12)
C17 H17 0.9300
C17 C18 1.412(12)
C18 H18 0.9300
C18 C19 1.392(12)
C19 H19 0.9300
C19 C20 1.419(11)
C20 O2 1.334(9)
C21 H21A 0.9600
C21 H21B 0.9600
C21 H21C 0.9600
C21 O3 1.439(11)
Cl1 O4 1.440(6)
Cl1 O6A 1.444(8)
Cl1 O7 1.435(6)
Cl1 O5A 1.432(8)
Cl1 O5B 1.439(8)
Cl1 O6B 1.438(8)
Cu1 N1 1.935(7)
Cu1 N2 1.942(7)
Cu1 O1 1.928(5)
Cu1 O2 1.920(6)
Cu1 Zn1 3.050(3)
N1 C8A 1.63(5)
N2 C13A 1.62(5)
O1 Zn1 2.129(5)
O2 Zn1 2.169(5)
O3 H3A 0.849(10)
O3 Zn1 2.073(6)
C13A H13A 0.9800
C13A C8A 1.543(10)
C13A C12A 1.543(10)
C8A H8A 0.9800
C8A C9A 1.543(10)
C9A H9AA 0.9700
C9A H9AB 0.9700
C9A C10A 1.542(10)
C10A H10C 0.9700
C10A H10D 0.9700
C10A C11A 1.543(10)
C11A H11C 0.9700
C11A H11D 0.9700
C11A C12A 1.543(10)
C12A H12C 0.9700
C12A H12D 0.9700
